data_7115027
loop_
_publ_author_name
'Bond, Andrew D.'
'Layfield, Richard A.'
'MacAllister, Judith A.'
'Rawson, Jeremy M.'
'Wright, Dominic S.'
'McPartlin, Mary'

_publ_section_title
;
 The first observation of the [Cp3Mn]-- anion; structures of hexagonal
 [(\h2-Cp)3MnK&#x00B7;1.5thf] and ion-separated
 [(\h2-Cp)3Mn]2[Mg(thf)6]&#x00B7;2thf
;
_journal_issue 19
_journal_name_full 'Chemical Communications'
_journal_page_first 1956
_journal_paper_doi 10.1039/b106366a
_journal_year 2001
_chemical_formula_moiety K[MnCp3].(1.5thf)
_chemical_formula_sum 'C21 H27 K Mn O1.5'
_chemical_formula_weight 397.47
_chemical_name_systematic
; 
? 
;
_space_group_IT_number 173
_symmetry_cell_setting hexagonal
_symmetry_space_group_name_Hall 'P 6c'
_symmetry_space_group_name_H-M 'P 63'
_atom_sites_solution_hydrogens geom
_atom_sites_solution_primary direct
_atom_sites_solution_secondary difmap
_audit_creation_method SHELXL-97
_cell_angle_alpha 90.00
_cell_angle_beta 90.00
_cell_angle_gamma 120.00
_cell_formula_units_Z 2
_cell_length_a 9.0860(13)
_cell_length_b 9.0860(13)
_cell_length_c 19.164(4)
_cell_measurement_reflns_used 15118
_cell_measurement_temperature 293(2)
_cell_measurement_theta_max 27.48
_cell_measurement_theta_min 1.00
_cell_volume 1370.1(4)
_computing_cell_refinement 'HKL Scalepack (Otwinowski & Minor 1997)'
_computing_data_collection 'Collect (Nonius BV, 1997-2000)'
_computing_data_reduction
;
HKL Denzo and Scalepack (Otwinowski & Minor 1997)
;
_computing_molecular_graphics 'Bruker SHELXTL'
_computing_publication_material 'Bruker SHELXTL'
_computing_structure_refinement 'SHELXL-93 (Sheldrick, 1993)'
_computing_structure_solution teXsan
_diffrn_ambient_temperature 293(2)
_diffrn_detector_area_resol_mean 9
_diffrn_measurement_device '95mm CCD camera on \k-goniostat'
_diffrn_measurement_device_type KappaCCD
_diffrn_measurement_method CCD
_diffrn_radiation_monochromator 'horizonally mounted graphite crystal'
_diffrn_radiation_source 'fine-focus sealed tube'
_diffrn_radiation_type MoK\a
_diffrn_radiation_wavelength 0.71073
_diffrn_reflns_av_R_equivalents 0.0363
_diffrn_reflns_av_sigmaI/netI 0.0393
_diffrn_reflns_limit_h_max 10
_diffrn_reflns_limit_h_min -8
_diffrn_reflns_limit_k_max 9
_diffrn_reflns_limit_k_min -9
_diffrn_reflns_limit_l_max 17
_diffrn_reflns_limit_l_min -22
_diffrn_reflns_number 3700
_diffrn_reflns_theta_max 24.97
_diffrn_reflns_theta_min 4.11
_exptl_absorpt_coefficient_mu 0.639
_exptl_absorpt_correction_type none
_exptl_crystal_density_diffrn 0.963
_exptl_crystal_density_method 'not measured'
_exptl_crystal_F_000 418
_refine_diff_density_max 0.620
_refine_diff_density_min -0.569
_refine_diff_density_rms 0.084
_refine_ls_abs_structure_details 'Flack H D (1983), Acta Cryst. A39, 876-881'
_refine_ls_abs_structure_Flack 0.57(26)
_refine_ls_extinction_method none
_refine_ls_goodness_of_fit_all 1.060
_refine_ls_goodness_of_fit_obs 1.094
_refine_ls_matrix_type full
_refine_ls_number_parameters 101
_refine_ls_number_reflns 1361
_refine_ls_number_restraints 137
_refine_ls_restrained_S_all 1.367
_refine_ls_restrained_S_obs 1.055
_refine_ls_R_factor_all 0.1375
_refine_ls_R_factor_obs 0.0876
_refine_ls_shift/esd_max 1.415
_refine_ls_shift/esd_mean 0.297
_refine_ls_structure_factor_coef Fsqd
_refine_ls_weighting_details 'w=1/[\s^2^(Fo^2^)+(0.1123P)^2^+2.6980P] where P=(Fo^2^+2Fc^2^)/3'
_refine_ls_weighting_scheme calc
_refine_ls_wR_factor_all 0.3169
_refine_ls_wR_factor_obs 0.2290
_reflns_number_gt 1224
_reflns_number_total 1405
_reflns_threshold_expression >2sigma(I)
_cod_data_source_file b106366a.txt
_cod_data_source_block nw0106
_cod_depositor_comments
;
The following automatic conversions were performed:

'_refine_ls_weighting_scheme' value 'calc
w=1/[\s^2^(Fo^2^)+(0.1123P)^2^+2.6980P] where P=(Fo^2^+2Fc^2^)/3' was
changed to 'calc'. New tag '_refine_ls_weighting_details' was
created. The value of the new tag was set to
'w=1/[\s^2^(Fo^2^)+(0.1123P)^2^+2.6980P] where P=(Fo^2^+2Fc^2^)/3'.

Automatic conversion script
Id: cif_fix_values 3143 2015-03-26 13:38:13Z robertas 
;
_cod_original_sg_symbol_H-M P6(3)
_cod_database_code 7115027

loop_
_symmetry_equiv_pos_as_xyz
'x, y, z'
'-y, x-y, z'
'-x+y, -x, z'
'-x, -y, z+1/2'
'y, -x+y, z+1/2'
'x-y, x, z+1/2'

loop_
_atom_site_aniso_label
_atom_site_aniso_U_11
_atom_site_aniso_U_22
_atom_site_aniso_U_33
_atom_site_aniso_U_23
_atom_site_aniso_U_13
_atom_site_aniso_U_12
Mn1 0.0470(4) 0.0470(4) 0.0761(8) 0.000 0.000 0.0235(2)
K1 0.0382(13) 0.0382(13) 0.075(3) 0.000 0.000 0.0191(7)
K2 0.049(2) 0.049(2) 0.081(3) 0.000 0.000 0.0245(8)
C11 0.037(7) 0.069(11) 0.102(10) -0.015(10) 0.002(8) -0.011(8)
C12 0.097(10) 0.081(10) 0.056(9) -0.001(9) 0.006(9) 0.034(9)
C13 0.047(4) 0.048(5) 0.117(11) 0.015(8) 0.023(8) 0.040(4)
C14 0.094(14) 0.121(16) 0.114(13) -0.015(14) 0.018(13) -0.008(13)
C15 0.052(7) 0.027(6) 0.082(9) 0.021(7) -0.009(8) -0.005(6)
C21 0.041(5) 0.042(6) 0.082(9) 0.007(6) 0.010(6) 0.038(4)
C22 0.060(9) 0.043(9) 0.083(11) -0.011(9) 0.018(10) -0.020(8)
C23 0.036(5) 0.108(10) 0.099(10) 0.032(11) -0.021(10) 0.017(6)
C24 0.026(5) 0.004(4) 0.088(10) 0.002(5) -0.010(7) 0.003(4)
C25 0.064(8) 0.062(10) 0.095(11) -0.006(9) 0.014(9) 0.010(8)

loop_
_atom_site_label
_atom_site_type_symbol
_atom_site_fract_x
_atom_site_fract_y
_atom_site_fract_z
_atom_site_U_iso_or_equiv
_atom_site_thermal_displace_type
_atom_site_occupancy
_atom_site_calc_flag
_atom_site_refinement_flags
_atom_site_disorder_group
Mn1 Mn 0.3333 0.6667 0.44584(15) 0.0567(4) Uani 1 d SD .
K1 K 1.0000 1.0000 0.4247(2) 0.0506(13) Uani 0.50 d SPD 1
K2 K 1.0000 1.0000 0.4749(2) 0.0597(14) Uani 0.50 d SPD 2
C11 C 0.6212(6) 0.7714(7) 0.4102(4) 0.086(7) Uani 0.50 d PGDU 1
H11 H 0.6072(6) 0.6870(7) 0.3790(4) 0.103 Uiso 0.50 calc PR 1
C12 C 0.6541(8) 0.9369(8) 0.3923(5) 0.083(6) Uani 0.50 d PGDU 1
H12 H 0.6656(12) 0.9798(13) 0.3474(5) 0.100 Uiso 0.50 calc PR 1
C13 C 0.6666(8) 1.0253(7) 0.4552(6) 0.063(4) Uani 0.50 d PGDU 1
H13 H 0.6876(11) 1.1362(7) 0.4586(8) 0.076 Uiso 0.50 calc PR 1
C14 C 0.6413(9) 0.9144(11) 0.5119(5) 0.137(11) Uani 0.50 d PGDU 1
H14 H 0.6429(13) 0.9401(15) 0.5590(5) 0.165 Uiso 0.50 calc PR 1
C15 C 0.6133(7) 0.7576(9) 0.4841(4) 0.064(5) Uani 0.50 d PGDU 1
H15 H 0.5932(11) 0.6625(11) 0.5098(5) 0.077 Uiso 0.50 calc PR 1
C21 C 0.6192(4) 0.8430(5) 0.4044(3) 0.047(3) Uani 0.50 d PGDU 2
H21 H 0.6044(4) 0.9129(5) 0.3732(3) 0.057 Uiso 0.50 calc PR 2
C22 C 0.6444(4) 0.7055(6) 0.3866(3) 0.082(7) Uani 0.50 d PGDU 2
H22 H 0.6490(6) 0.6695(6) 0.3416(3) 0.099 Uiso 0.50 calc PR 2
C23 C 0.6613(4) 0.6326(5) 0.4495(3) 0.089(5) Uani 0.50 d PGDU 2
H23 H 0.6789(5) 0.5404(6) 0.4529(3) 0.107 Uiso 0.50 calc PR 2
C24 C 0.6465(4) 0.7250(5) 0.5062(3) 0.041(4) Uani 0.50 d PGDU 2
H24 H 0.6528(5) 0.7041(6) 0.5533(3) 0.050 Uiso 0.50 calc PR 2
C25 C 0.6205(4) 0.8551(5) 0.4783(3) 0.083(6) Uani 0.50 d PGDU 2
H25 H 0.6068(6) 0.9343(6) 0.5040(3) 0.099 Uiso 0.50 calc PR 2
O1S O 0.9943(7) 0.9938(9) 0.2705(4) 0.030(5) Uiso 0.25 d SPG 1
O2S O 1.0082(7) 1.0004(7) 0.6059(4) 0.072(9) Uiso 0.08 d PG 2
C2S C 1.0401(15) -0.0134(14) 0.7441(6) 0.034(7) Uiso 0.17 d PG .
C3S C 0.9701(15) -0.1356(13) 0.6603(6) 0.037(5) Uiso 0.25 d PG .
C4S C 0.8939(14) -0.0845(12) 0.6621(6) 0.129(46) Uiso 0.08 d PG .
C5S C 0.9522(16) -0.1384(14) 0.7288(6) 0.025(5) Uiso 0.17 d PG .
O1T O 0.4396(9) 0.6679(9) 0.6803(3) 0.050(6) Uiso 0.17 d PG .
C1T C 0.4634(11) 0.6440(11) 0.7435(3) 0.068(12) Uiso 0.17 d PG .
C2T C 0.3983(13) 0.7166(12) 0.7796(3) 0.020(5) Uiso 0.17 d PG .
C3T C 0.3597(11) 0.5557(11) 0.7524(3) 0.156(62) Uiso 0.08 d PG .
C4T C 0.5016(10) 0.7384(10) 0.6984(3) 0.033(11) Uiso 0.08 d PG .
C5T C 0.3794(9) 0.6222(9) 0.6680(3) 0.088(12) Uiso 0.17 d PG .
O1V O 0.6633(10) 0.3572(10) 0.7247(4) 0.097(7) Uiso 0.17 d PG .
C1V C 0.6721(8) 0.3335(7) 0.5950(4) 0.033(6) Uiso 0.25 d SPG .
C2V C 0.6419(7) 0.4327(7) 0.6277(3) 0.048(9) Uiso 0.17 d PG .
C3V C 0.5710(10) 0.1807(9) 0.7032(4) 0.089(12) Uiso 0.17 d PG .
C4V C 0.7394(9) 0.2461(9) 0.6314(4) 0.037(11) Uiso 0.08 d PG .
C5V C 0.5777(10) 0.1735(9) 0.6675(4) 0.101(13) Uiso 0.17 d PG .

loop_
_atom_type_symbol
_atom_type_description
_atom_type_scat_dispersion_real
_atom_type_scat_dispersion_imag
_atom_type_scat_source
C C 0.0033 0.0016 'International Tables Vol C Tables 4.2.6.8 and 6.1.1.4'
H H 0.0000 0.0000 'International Tables Vol C Tables 4.2.6.8 and 6.1.1.4'
K K 0.2009 0.2494 'International Tables Vol C Tables 4.2.6.8 and 6.1.1.4'
Mn Mn 0.3368 0.7283 'International Tables Vol C Tables 4.2.6.8 and 6.1.1.4'
O O 0.0106 0.0060 'International Tables Vol C Tables 4.2.6.8 and 6.1.1.4'

loop_
_geom_angle_atom_site_label_1
_geom_angle_atom_site_label_2
_geom_angle_atom_site_label_3
_geom_angle
_geom_angle_site_symmetry_1
_geom_angle_site_symmetry_3
C11 Mn1 C11 112.2(2) 2_665 3_565
C11 Mn1 C11 112.2(2) 2_665 .
C11 Mn1 C11 112.2(2) 3_565 .
C25 Mn1 C25 113.4(2) 2_665 .
C25 Mn1 C25 113.41(14) 2_665 3_565
C25 Mn1 C25 113.4(2) . 3_565
C11 Mn1 C15 34.7(4) 2_665 2_665
C11 Mn1 C15 125.3(4) 3_565 2_665
C11 Mn1 C15 120.6(3) . 2_665
C11 Mn1 C15 120.6(3) 2_665 3_565
C11 Mn1 C15 34.7(4) 3_565 3_565
C11 Mn1 C15 125.3(3) . 3_565
C15 Mn1 C15 110.8(3) 2_665 3_565
C11 Mn1 C15 125.3(2) 2_665 .
C11 Mn1 C15 120.6(2) 3_565 .
C11 Mn1 C15 34.74(7) . .
C15 Mn1 C15 110.8(3) 2_665 .
C15 Mn1 C15 110.8(4) 3_565 .
C25 Mn1 C21 34.53(13) 2_665 2_665
C25 Mn1 C21 120.4 . 2_665
C25 Mn1 C21 125.19(12) 3_565 2_665
C25 Mn1 C21 125.19(11) 2_665 .
C25 Mn1 C21 34.5 . .
C25 Mn1 C21 120.43(10) 3_565 .
C21 Mn1 C21 109.66(14) 2_665 .
C25 Mn1 C21 120.43(11) 2_665 3_565
C25 Mn1 C21 125.2 . 3_565
C25 Mn1 C21 34.53(14) 3_565 3_565
C21 Mn1 C21 109.66(14) 2_665 3_565
C21 Mn1 C21 109.66(14) . 3_565
O1S K1 C12 79.0(5) . 3_675
O1S K1 C12 77.3(2) . .
C12 K1 C12 115.8(3) 3_675 .
O1S K1 C12 77.5(5) . 2_765
C12 K1 C12 115.8(3) 3_675 2_765
C12 K1 C12 115.8(3) . 2_765
O1S K1 C11 85.6(2) . 3_675
C12 K1 C11 27.5(3) 3_675 3_675
C12 K1 C11 91.88(7) . 3_675
C12 K1 C11 142.8(3) 2_765 3_675
O1S K1 C11 83.8(2) . .
C12 K1 C11 142.8(4) 3_675 .
C12 K1 C11 27.5 . .
C12 K1 C11 91.9(3) 2_765 .
C11 K1 C11 119.17(6) 3_675 .
O1S K1 C11 84.8(2) . 2_765
C12 K1 C11 91.9(3) 3_675 2_765
C12 K1 C11 142.8(2) . 2_765
C12 K1 C11 27.5(3) 2_765 2_765
C11 K1 C11 119.17(5) 3_675 2_765
C11 K1 C11 119.17(6) . 2_765
O1S K1 C13 101.5(5) . 3_675
C12 K1 C13 26.25(15) 3_675 3_675
C12 K1 C13 134.4(3) . 3_675
C12 K1 C13 108.1(2) 2_765 3_675
C11 K1 C13 43.2(3) 3_675 3_675
C11 K1 C13 159.9(3) . 3_675
C11 K1 C13 80.8(3) 2_765 3_675
O1S K1 C13 99.9(4) . 2_765
C12 K1 C13 134.4(2) 3_675 2_765
C12 K1 C13 108.1(3) . 2_765
C12 K1 C13 26.25(11) 2_765 2_765
C11 K1 C13 159.9(3) 3_675 2_765
C11 K1 C13 80.8(3) . 2_765
C11 K1 C13 43.2(3) 2_765 2_765
C13 K1 C13 116.7(2) 3_675 2_765
O1S K1 C13 100.1(3) . .
C12 K1 C13 108.1(3) 3_675 .
C12 K1 C13 26.25(6) . .
C12 K1 C13 134.4(3) 2_765 .
C11 K1 C13 80.77(12) 3_675 .
C11 K1 C13 43.23(7) . .
C11 K1 C13 159.92(14) 2_765 .
C13 K1 C13 116.7(4) 3_675 .
C13 K1 C13 116.7(3) 2_765 .
O1S K1 C15 111.2(4) . 3_675
C12 K1 C15 42.8(2) 3_675 3_675
C12 K1 C15 95.6(3) . 3_675
C12 K1 C15 148.7(3) 2_765 3_675
C11 K1 C15 25.6(4) 3_675 3_675
C11 K1 C15 118.5(3) . 3_675
C11 K1 C15 121.3(3) 2_765 3_675
C13 K1 C15 41.5(2) 3_675 3_675
C13 K1 C15 144.4(5) 2_765 3_675
C13 K1 C15 75.3(4) . 3_675
O1S K1 C15 109.4(2) . .
C12 K1 C15 148.7(3) 3_675 .
C12 K1 C15 42.81(6) . .
C12 K1 C15 95.6(3) 2_765 .
C11 K1 C15 121.3(2) 3_675 .
C11 K1 C15 25.63(5) . .
C11 K1 C15 118.49(13) 2_765 .
C13 K1 C15 144.4(5) 3_675 .
C13 K1 C15 75.3(3) 2_765 .
C13 K1 C15 41.49(7) . .
C15 K1 C15 108.6(4) 3_675 .
O2S K2 C24 78.8(2) . 3_675
O2S K2 C24 79.6(2) . .
C24 K2 C24 116.06(14) 3_675 .
O2S K2 C24 76.8(2) . 2_765
C24 K2 C24 116.06(12) 3_675 2_765
C24 K2 C24 116.1(2) . 2_765
O2S K2 C25 88.4(2) . 3_675
C24 K2 C25 27.4 3_675 3_675
C24 K2 C25 143.44(14) . 3_675
C24 K2 C25 94.09(5) 2_765 3_675
O2S K2 C25 90.3(2) . .
C24 K2 C25 94.09(13) 3_675 .
C24 K2 C25 27.4 . .
C24 K2 C25 143.4(2) 2_765 .
C25 K2 C25 119.95(11) 3_675 .
O2S K2 C25 87.5(2) . 2_765
C24 K2 C25 143.44(13) 3_675 2_765
C24 K2 C25 94.09(11) . 2_765
C24 K2 C25 27.4 2_765 2_765
C25 K2 C25 120.0 3_675 2_765
C25 K2 C25 119.95(11) . 2_765
O2S K2 C23 99.4(2) . .
C24 K2 C23 136.85(13) 3_675 .
C24 K2 C23 25.9 . .
C24 K2 C23 105.10(12) 2_765 .
C25 K2 C23 160.4(2) 3_675 .
C25 K2 C23 42.8 . .
C25 K2 C23 78.53(12) 2_765 .
O2S K2 C23 99.5(2) . 3_675
C24 K2 C23 25.9 3_675 3_675
C24 K2 C23 105.10(9) . 3_675
C24 K2 C23 136.9 2_765 3_675
C25 K2 C23 42.8 3_675 3_675
C25 K2 C23 78.53(11) . 3_675
C25 K2 C23 160.45(12) 2_765 3_675
C23 K2 C23 117.81(13) . 3_675
O2S K2 C23 96.9(2) . 2_765
C24 K2 C23 105.1 3_675 2_765
C24 K2 C23 136.85(10) . 2_765
C24 K2 C23 25.9 2_765 2_765
C25 K2 C23 78.5 3_675 2_765
C25 K2 C23 160.45(15) . 2_765
C25 K2 C23 42.8 2_765 2_765
C23 K2 C23 117.81(12) . 2_765
C23 K2 C23 117.81(9) 3_675 2_765
O2S K2 C21 115.7(2) . .
C24 K2 C21 100.51(13) 3_675 .
C24 K2 C21 42.5 . .
C24 K2 C21 143.28(14) 2_765 .
C25 K2 C21 119.5(2) 3_675 .
C25 K2 C21 25.5 . .
C25 K2 C21 115.94(13) 2_765 .
C23 K2 C21 41.0 . .
C23 K2 C21 77.59(13) 3_675 .
C23 K2 C21 141.8(2) 2_765 .
O2S K2 C21 113.9(2) . 3_675
C24 K2 C21 42.53(12) 3_675 3_675
C24 K2 C21 143.28(10) . 3_675
C24 K2 C21 100.51(14) 2_765 3_675
C25 K2 C21 25.5(2) 3_675 3_675
C25 K2 C21 115.94(10) . 3_675
C25 K2 C21 119.49(15) 2_765 3_675
C23 K2 C21 141.8(2) . 3_675
C23 K2 C21 41.04(11) 3_675 3_675
C23 K2 C21 77.59(13) 2_765 3_675
C21 K2 C21 104.42(14) . 3_675
C15 C11 C12 108.0 . .
C15 C11 Mn1 71.5(3) . .
C12 C11 Mn1 95.7(2) . .
C15 C11 K1 87.7(3) . .
C12 C11 K1 74.3(2) . .
Mn1 C11 K1 153.2(3) . .
C13 C12 C11 108.0 . .
C13 C12 K1 86.3(3) . .
C11 C12 K1 78.3(2) . .
C14 C13 C12 108.0 . .
C14 C13 K1 85.0(3) . .
C12 C13 K1 67.4(3) . .
C13 C14 C15 108.0 . .
C13 C14 K1 70.4(3) . .
C15 C14 K1 73.4(2) . .
C14 C15 C11 108.0 . .
C14 C15 Mn1 95.1(2) . .
C11 C15 Mn1 73.7(2) . .
C14 C15 K1 82.0(2) . .
C11 C15 K1 66.7(3) . .
Mn1 C15 K1 137.0(3) . .
C22 C21 C25 108.0 . .
C22 C21 Mn1 95.09(13) . .
C25 C21 Mn1 71.8(2) . .
C22 C21 K2 83.30(11) . .
C25 C21 K2 65.93(14) . .
Mn1 C21 K2 134.6(2) . .
C21 C22 C23 108.0 . .
C21 C22 K2 72.48(10) . .
C23 C22 K2 70.53(12) . .
C24 C23 C22 108.0 . .
C24 C23 K2 66.37(14) . .
C22 C23 K2 85.16(14) . .
C25 C24 C23 108.0 . .
C25 C24 K2 77.58(12) . .
C23 C24 K2 87.8(2) . .
C24 C25 C21 108.0 . .
C24 C25 Mn1 94.50(12) . .
C21 C25 Mn1 73.7(2) . .
C24 C25 K2 75.03(12) . .
C21 C25 K2 88.6(2) . .
Mn1 C25 K2 155.8(2) . .
C2S O1S C2S 67.2(6) 4_764 6_554
C2S O1S C2S 70.8(6) 4_764 5_674
C2S O1S C2S 68.2(9) 6_554 5_674
C2S O1S C5S 44.1(10) 4_764 5_674
C2S O1S C5S 96.6(5) 6_554 5_674
C2S O1S C5S 51.4(4) 5_674 5_674
C2S O1S C5S 94.6(8) 4_764 6_554
C2S O1S C5S 48.9(3) 6_554 6_554
C2S O1S C5S 39.6(9) 5_674 6_554
C5S O1S C5S 90.6(5) 5_674 6_554
C2S O1S C5S 45.8(9) 4_764 4_764
C2S O1S C5S 39.4(4) 6_554 4_764
C2S O1S C5S 92.8(4) 5_674 4_764
C5S O1S C5S 89.3(2) 5_674 4_764
C5S O1S C5S 87.5(3) 6_554 4_764
C2S O1S K1 139.7(10) 4_764 .
C2S O1S K1 135.0(5) 6_554 .
C2S O1S K1 142.4(5) 5_674 .
C5S O1S K1 128.0(2) 5_674 .
C5S O1S K1 125.5(2) 6_554 .
C5S O1S K1 123.9(5) 4_764 .
C4S O2S C4S 65.4(5) 3_775 1_565
C4S O2S C4S 67.4(2) 3_775 2_655
C4S O2S C4S 66.8(4) 1_565 2_655
C4S O2S C3S 41.8(3) 3_775 2_655
C4S O2S C3S 86.6(3) 1_565 2_655
C4S O2S C3S 41.2(2) 2_655 2_655
C4S O2S C3S 38.9(2) 3_775 3_775
C4S O2S C3S 39.9(4) 1_565 3_775
C4S O2S C3S 85.8(3) 2_655 3_775
C3S O2S C3S 78.14(12) 2_655 3_775
C4S O2S C3S 86.4(4) 3_775 1_565
C4S O2S C3S 39.9 1_565 1_565
C4S O2S C3S 41.9(5) 2_655 1_565
C3S O2S C3S 80.2(4) 2_655 1_565
C3S O2S C3S 77.5(3) 3_775 1_565
C4S O2S K2 139.3(4) 3_775 .
C4S O2S K2 137.83(7) 1_565 .
C4S O2S K2 144.5(5) 2_655 .
C3S O2S K2 135.3(4) 2_655 .
C3S O2S K2 129.6(4) 3_775 .
C3S O2S K2 133.68(12) 1_565 .
O1S C2S C2S 53.4(9) 4_765 2_645
O1S C2S C2S 58.9(13) 4_765 3_765
C2S C2S C2S 60.0 2_645 3_765
O1S C2S C5S 107.3(20) 4_765 2_645
C2S C2S C5S 74.1(11) 2_645 2_645
C2S C2S C5S 130.8(10) 3_765 2_645
O1S C2S C5S 107.3(21) 4_765 .
C2S C2S C5S 119.4(14) 2_645 .
C2S C2S C5S 62.0(14) 3_765 .
C5S C2S C5S 143.5(3) 2_645 .
O1S C2S C5S 60.5(11) 4_765 3_765
C2S C2S C5S 27.8(8) 2_645 3_765
C2S C2S C5S 35.7(8) 3_765 3_765
C5S C2S C5S 95.2(4) 2_645 3_765
C5S C2S C5S 91.7(7) . 3_765
O1S C2S C4S 154.9(13) 4_765 2_645
C2S C2S C4S 102.8(4) 2_645 2_645
C2S C2S C4S 104.4(9) 3_765 2_645
C5S C2S C4S 67.9(4) 2_645 2_645
C5S C2S C4S 75.8(6) . 2_645
C5S C2S C4S 94.9(5) 3_765 2_645
O1S C2S C3S 138.3(19) 4_765 .
C2S C2S C3S 109.0(6) 2_645 .
C2S C2S C3S 79.4(7) 3_765 .
C5S C2S C3S 101.2(3) 2_645 .
C5S C2S C3S 43.3 . .
C5S C2S C3S 87.5(4) 3_765 .
C4S C2S C3S 33.6(6) 2_645 .
O1S C2S C3S 129.6(15) 4_765 2_645
C2S C2S C3S 77.3(6) 2_645 2_645
C2S C2S C3S 107.7(3) 3_765 2_645
C5S C2S C3S 41.06(12) 2_645 2_645
C5S C2S C3S 105.4(4) . 2_645
C5S C2S C3S 81.42(14) 3_765 2_645
C4S C2S C3S 32.29(14) 2_645 2_645
C3S C2S C3S 62.2(4) . 2_645
O1S C2S C4S 111.7(15) 4_765 .
C2S C2S C4S 80.1(9) 2_645 .
C2S C2S C4S 54.9(2) 3_765 .
C5S C2S C4S 102.9(5) 2_645 .
C5S C2S C4S 52.7 . .
C5S C2S C4S 57.0(4) 3_765 .
C4S C2S C4S 49.6(7) 2_645 .
C3S C2S C4S 30.5 . .
C3S C2S C4S 63.0(5) 2_645 .
O1S C2S C4S 106.3(13) 4_765 3_765
C2S C2S C4S 53.7(5) 2_645 3_765
C2S C2S C4S 77.6(7) 3_765 3_765
C5S C2S C4S 60.6(3) 2_645 3_765
C5S C2S C4S 98.4(5) . 3_765
C5S C2S C4S 50.7(3) 3_765 3_765
C4S C2S C4S 49.2(5) 2_645 3_765
C3S C2S C4S 62.9(5) . 3_765
C3S C2S C4S 31.2(4) 2_645 3_765
C4S C2S C4S 46.0(5) . 3_765
O1S C2S K1 33.2(8) 4_765 4_765
C2S C2S K1 83.76(14) 2_645 4_765
C2S C2S K1 83.8(2) 3_765 4_765
C5S C2S K1 109.2(5) 2_645 4_765
C5S C2S K1 106.1(2) . 4_765
C5S C2S K1 93.6(2) 3_765 4_765
C4S C2S K1 171.3(8) 2_645 4_765
C3S C2S K1 149.4(2) . 4_765
C3S C2S K1 148.2(6) 2_645 4_765
C4S C2S K1 138.3(2) . 4_765
C4S C2S K1 137.3(5) 3_765 4_765
C4S C3S C4S 96.7(8) . 2_645
C4S C3S C5S 82.6 . .
C4S C3S C5S 92.28(11) 2_645 .
C4S C3S O2S 65.0 . 1_545
C4S C3S O2S 60.2(5) 2_645 1_545
C5S C3S O2S 132.4 . 1_545
C4S C3S C2S 78.9 . .
C4S C3S C2S 60.5(2) 2_645 .
C5S C3S C2S 33.1 . .
O2S C3S C2S 103.6 1_545 .
C4S C3S C2S 59.9(3) . 3_765
C4S C3S C2S 78.6(2) 2_645 3_765
C5S C3S C2S 28.7(5) . 3_765
O2S C3S C2S 104.0(5) 1_545 3_765
C2S C3S C2S 23.3(4) . 3_765
C4S C3S C3S 78.6(5) . 2_645
C4S C3S C3S 18.2(3) 2_645 2_645
C5S C3S C3S 92.31(6) . 2_645
O2S C3S C3S 49.4(2) 1_545 2_645
C2S C3S C3S 59.3 . 2_645
C2S C3S C3S 71.5(4) 3_765 2_645
C4S C3S C3S 18.7(5) . 3_765
C4S C3S C3S 78.1(3) 2_645 3_765
C5S C3S C3S 85.9 . 3_765
O2S C3S C3S 52.7(2) 1_545 3_765
C2S C3S C3S 71.8(2) . 3_765
C2S C3S C3S 58.6(4) 3_765 3_765
C3S C3S C3S 60.0 2_645 3_765
C4S C3S C4S 48.2(3) . 3_765
C4S C3S C4S 48.5(5) 2_645 3_765
C5S C3S C4S 88.0 . 3_765
O2S C3S C4S 44.5 1_545 3_765
C2S C3S C4S 60.80(7) . 3_765
C2S C3S C4S 60.0(5) 3_765 3_765
C3S C3S C4S 30.5(3) 2_645 3_765
C3S C3S C4S 29.6(3) 3_765 3_765
C3S C4S C3S 143.1(8) . 3_765
C3S C4S O2S 75.1 . 1_545
C3S C4S O2S 78.3(5) 3_765 1_545
C3S C4S C5S 57.4 . .
C3S C4S C5S 120.7(3) 3_765 .
O2S C4S C5S 121.4 1_545 .
C3S C4S C4S 102.4(4) . 3_765
C3S C4S C4S 40.9(7) 3_765 3_765
O2S C4S C4S 56.7(2) 1_545 3_765
C5S C4S C4S 99.9(2) . 3_765
C3S C4S C4S 42.4(4) . 2_645
C3S C4S C4S 100.9(7) 3_765 2_645
O2S C4S C4S 54.19(14) 1_545 2_645
C5S C4S C4S 67.4(2) . 2_645
C4S C4S C4S 60.0 3_765 2_645
C3S C4S C2S 87.8(5) . 3_765
C3S C4S C2S 85.9(8) 3_765 3_765
O2S C4S C2S 123.3(6) 1_545 3_765
C5S C4S C2S 35.2(6) . 3_765
C4S C4S C2S 76.0(7) 3_765 3_765
C4S C4S C2S 76.7(5) 2_645 3_765
C3S C4S C5S 120.9(4) . 3_765
C3S C4S C5S 50.4(5) 3_765 3_765
O2S C4S C5S 113.7(5) 1_545 3_765
C5S C4S C5S 71.7(4) . 3_765
C4S C4S C5S 57.0(6) 3_765 3_765
C4S C4S C5S 93.3(4) 2_645 3_765
C2S C4S C5S 36.6(2) 3_765 3_765
C3S C4S C2S 70.6 . .
C3S C4S C2S 91.9(5) 3_765 .
O2S C4S C2S 103.8 1_545 .
C5S C4S C2S 32.6 . .
C4S C4S C2S 67.6(2) 3_765 .
C4S C4S C2S 54.5 2_645 .
C2S C4S C2S 22.3(5) 3_765 .
C5S C4S C2S 50.3(4) 3_765 .
C3S C4S C2S 91.8(5) . 2_645
C3S C4S C2S 70.3(2) 3_765 2_645
O2S C4S C2S 103.8(5) 1_545 2_645
C5S C4S C2S 51.4(3) . 2_645
C4S C4S C2S 54.0(3) 3_765 2_645
C4S C4S C2S 66.4(6) 2_645 2_645
C2S C4S C2S 22.0(5) 3_765 2_645
C5S C4S C2S 29.4(4) 3_765 2_645
C2S C4S C2S 22.4(4) . 2_645
C3S C4S C3S 71.8(3) . 2_645
C3S C4S C3S 71.5(5) 3_765 2_645
O2S C4S C3S 48.1 1_545 2_645
C5S C4S C3S 83.4(2) . 2_645
C4S C4S C3S 30.6(3) 3_765 2_645
C4S C4S C3S 29.5(3) 2_645 2_645
C2S C4S C3S 75.1(6) 3_765 2_645
C5S C4S C3S 74.8(4) 3_765 2_645
C2S C4S C3S 57.02(8) . 2_645
C2S C4S C3S 56.3(5) 2_645 2_645
C2S C5S C2S 43.9(10) 3_765 .
C2S C5S C3S 110.2(4) 3_765 .
C2S C5S C3S 103.6 . .
C2S C5S O1S 27.56(6) 3_765 4_765
C2S C5S O1S 26.9(8) . 4_765
C3S C5S O1S 124.5(5) . 4_765
C2S C5S C2S 21.5(5) 3_765 2_645
C2S C5S C2S 24.9(7) . 2_645
C3S C5S C2S 101.05(13) . 2_645
O1S C5S C2S 24.2(4) 4_765 2_645
C2S C5S C4S 76.9(3) 3_765 .
C2S C5S C4S 94.8 . .
C3S C5S C4S 40.0 . .
O1S C5S C4S 100.8(4) 4_765 .
C2S C5S C4S 77.9(3) 2_645 .
C2S C5S C4S 89.9(7) 3_765 2_645
C2S C5S C4S 67.7(4) . 2_645
C3S C5S C4S 37.3(5) . 2_645
O1S C5S C4S 92.2(9) 4_765 2_645
C2S C5S C4S 72.7(6) 2_645 2_645
C4S C5S C4S 55.6(6) . 2_645
C2S C5S C5S 54.7(6) 3_765 2_645
C2S C5S C5S 17.5(2) . 2_645
C3S C5S C5S 86.9 . 2_645
O1S C5S C5S 43.8(6) 4_765 2_645
C2S C5S C5S 33.3(4) 2_645 2_645
C4S C5S C5S 85.0(3) . 2_645
C4S C5S C5S 50.4(5) 2_645 2_645
C2S C5S C5S 19.1(3) 3_765 3_765
C2S C5S C5S 55.0(5) . 3_765
C3S C5S C5S 93.4 . 3_765
O1S C5S C5S 45.6(3) 4_765 3_765
C2S C5S C5S 30.1(3) 2_645 3_765
C4S C5S C5S 57.98(12) . 3_765
C4S C5S C5S 80.9(2) 2_645 3_765
C5S C5S C5S 60.0 2_645 3_765
C5T O1T C4T 162.0 . .
C5T O1T C5T 78.7(6) . 2_665
C4T O1T C5T 85.0(5) . 2_665
C5T O1T C1T 118.2 . .
C4T O1T C1T 63.5 . .
C5T O1T C1T 118.22(9) 2_665 .
C5T O1T C5T 36.1(4) . 3_565
C4T O1T C5T 125.9(4) . 3_565
C5T O1T C5T 48.6(2) 2_665 3_565
C1T O1T C5T 110.51(11) . 3_565
C5T O1T O1T 29.8(2) . 3_565
C4T O1T O1T 134.7(4) . 3_565
C5T O1T O1T 67.0(2) 2_665 3_565
C1T O1T O1T 98.34(12) . 3_565
C5T O1T O1T 19.09(12) 3_565 3_565
C5T O1T O1T 77.4(4) . 2_665
C4T O1T O1T 84.9(4) . 2_665
C5T O1T O1T 12.91(14) 2_665 2_665
C1T O1T O1T 107.2 . 2_665
C5T O1T O1T 43.39(10) 3_565 2_665
O1T O1T O1T 60.0 3_565 2_665
C5T O1T C4T 37.19(9) . 3_565
C4T O1T C4T 136.2(2) . 3_565
C5T O1T C4T 89.5(3) 2_665 3_565
C1T O1T C4T 81.64(13) . 3_565
C5T O1T C4T 42.5(3) 3_565 3_565
O1T O1T C4T 23.5(2) 3_565 3_565
O1T O1T C4T 80.81(14) 2_665 3_565
C5T O1T C3T 85.9 . .
C4T O1T C3T 93.2 . .
C5T O1T C3T 111.4(4) 2_665 .
C1T O1T C3T 32.5 . .
C5T O1T C3T 82.7(2) 3_565 .
O1T O1T C3T 67.4(2) 3_565 .
O1T O1T C3T 98.5(3) 2_665 .
C4T O1T C3T 49.16(14) 3_565 .
C5T O1T C3T 120.7(5) . 2_665
C4T O1T C3T 43.4(5) . 2_665
C5T O1T C3T 64.0(4) 2_665 2_665
C1T O1T C3T 56.6(3) . 2_665
C5T O1T C3T 86.5(3) 3_565 2_665
O1T O1T C3T 91.5(3) 3_565 2_665
O1T O1T C3T 56.0(3) 2_665 2_665
C4T O1T C3T 95.9(2) 3_565 2_665
C3T O1T C3T 69.1(3) . 2_665
C3T C1T C4T 127.1 . .
C3T C1T C2T 38.4(7) . 3_565
C4T C1T C2T 118.9(6) . 3_565
C3T C1T O1T 98.1 . .
C4T C1T O1T 33.1 . .
C2T C1T O1T 108.0(3) 3_565 .
C3T C1T C2T 79.1 . .
C4T C1T C2T 93.8 . .
C2T C1T C2T 40.8(7) 3_565 .
O1T C1T C2T 105.4 . .
C3T C1T C3T 104.9(6) . 2_665
C4T C1T C3T 61.0(2) . 2_665
C2T C1T C3T 70.4(2) 3_565 2_665
O1T C1T C3T 80.58(10) . 2_665
C2T C1T C3T 33.7(4) . 2_665
C3T C1T C5T 80.6 . .
C4T C1T C5T 49.9 . .
C2T C1T C5T 95.2(3) 3_565 .
O1T C1T C5T 17.5 . .
C2T C1T C5T 103.7 . .
C3T C1T C5T 86.9(3) 2_665 .
C3T C1T C2T 59.6(5) . 2_665
C4T C1T C2T 95.9(3) . 2_665
C2T C1T C2T 25.1(4) 3_565 2_665
O1T C1T C2T 94.5(2) . 2_665
C2T C1T C2T 23.2(4) . 2_665
C3T C1T C2T 46.0(4) 2_665 2_665
C5T C1T C2T 87.3(2) . 2_665
C3T C1T C4T 38.5(2) . 3_565
C4T C1T C4T 89.7(3) . 3_565
C2T C1T C4T 60.2(5) 3_565 3_565
O1T C1T C4T 59.6(2) . 3_565
C2T C1T C4T 89.2(3) . 3_565
C3T C1T C4T 96.1(3) 2_665 3_565
C5T C1T C4T 42.2(2) . 3_565
C2T C1T C4T 66.1(2) 2_665 3_565
C2T C2T C2T 60.0 3_565 2_665
C2T C2T C3T 141.4(6) 3_565 2_665
C2T C2T C3T 105.1(13) 2_665 2_665
C2T C2T C1T 116.2(6) 3_565 2_665
C2T C2T C1T 65.1(8) 2_665 2_665
C3T C2T C1T 40.2(5) 2_665 2_665
C2T C2T C1T 74.0(7) 3_565 .
C2T C2T C1T 123.5(6) 2_665 .
C3T C2T C1T 90.6(8) 2_665 .
C1T C2T C1T 116.0(3) 2_665 .
C2T C2T C3T 35.9(6) 3_565 .
C2T C2T C3T 89.5(8) 2_665 .
C3T C2T C3T 118.7(5) 2_665 .
C1T C2T C3T 120.6(4) 2_665 .
C1T C2T C3T 38.3 . .
C2T C2T C3T 57.3(7) 3_565 3_565
C2T C2T C3T 18.6 2_665 3_565
C3T C2T C3T 96.7(6) 2_665 3_565
C1T C2T C3T 60.2(2) 2_665 3_565
C1T C2T C3T 108.0(4) . 3_565
C3T C2T C3T 78.8(6) . 3_565
C2T C2T C1T 33.2(5) 3_565 3_565
C2T C2T C1T 38.7(4) 2_665 3_565
C3T C2T C1T 112.1(6) 2_665 3_565
C1T C2T C1T 83.1(3) 2_665 3_565
C1T C2T C1T 85.0(4) . 3_565
C3T C2T C1T 52.0(4) . 3_565
C3T C2T C1T 27.2(2) 3_565 3_565
C2T C2T C4T 101.4(4) 3_565 .
C2T C2T C4T 118.7 2_665 .
C3T C2T C4T 51.8(7) 2_665 .
C1T C2T C4T 78.1(4) 2_665 .
C1T C2T C4T 39.9 . .
C3T C2T C4T 68.7 . .
C3T C2T C4T 100.37(14) 3_565 .
C1T C2T C4T 92.3(2) 3_565 .
C2T C2T C4T 91.0(4) 3_565 2_665
C2T C2T C4T 53.7(4) 2_665 2_665
C3T C2T C4T 56.4(7) 2_665 2_665
C1T C2T C4T 27.6(3) 2_665 2_665
C1T C2T C4T 99.8(2) . 2_665
C3T C2T C4T 93.8(3) . 2_665
C3T C2T C4T 40.91(12) 3_565 2_665
C1T C2T C4T 57.96(7) 3_565 2_665
C4T C2T C4T 70.7(3) . 2_665
C2T C3T C1T 101.4(11) 3_565 .
C2T C3T C4T 99.6(10) 3_565 3_565
C1T C3T C4T 118.2(4) . 3_565
C2T C3T C2T 39.0(11) 3_565 .
C1T C3T C2T 62.7 . .
C4T C3T C2T 113.0(6) 3_565 .
C2T C3T C1T 55.7(7) 3_565 3_565
C1T C3T C1T 130.6(6) . 3_565
C4T C3T C1T 44.9(3) 3_565 3_565
C2T C3T C1T 82.0(6) . 3_565
C2T C3T C2T 20.0(6) 3_565 2_665
C1T C3T C2T 93.2(6) . 2_665
C4T C3T C2T 87.7(3) 3_565 2_665
C2T C3T C2T 33.2(6) . 2_665
C1T C3T C2T 49.4 3_565 2_665
C2T C3T O1T 111.7(9) 3_565 .
C1T C3T O1T 49.4 . .
C4T C3T O1T 68.8(4) 3_565 .
C2T C3T O1T 82.3 . .
C1T C3T O1T 95.2(3) 3_565 .
C2T C3T O1T 92.5(3) 2_665 .
C2T C3T C5T 113.3(7) 3_565 .
C1T C3T C5T 68.1 . .
C4T C3T C5T 50.3(4) 3_565 .
C2T C3T C5T 93.2 . .
C1T C3T C5T 81.7(2) 3_565 .
C2T C3T C5T 93.4(2) 2_665 .
O1T C3T C5T 18.7 . .
C2T C3T O1T 89.9(8) 3_565 3_565
C1T C3T O1T 104.0(4) . 3_565
C4T C3T O1T 19.8(2) 3_565 3_565
C2T C3T O1T 94.7(4) . 3_565
C1T C3T O1T 42.9(2) 3_565 3_565
C2T C3T O1T 74.1(3) 2_665 3_565
O1T C3T O1T 56.6(3) . 3_565
C5T C3T O1T 40.0(3) . 3_565
C2T C3T C4T 100.5(10) 3_565 .
C1T C3T C4T 29.9 . .
C4T C3T C4T 89.3(4) 3_565 .
C2T C3T C4T 64.9 . .
C1T C3T C4T 105.2(5) 3_565 .
C2T C3T C4T 84.4(5) 2_665 .
O1T C3T C4T 22.4 . .
C5T C3T C4T 40.5 . .
O1T C3T C4T 74.1(4) 3_565 .
C2T C3T C3T 57.7(7) 3_565 2_665
C1T C3T C3T 49.2(5) . 2_665
C4T C3T C3T 101.7(3) 3_565 2_665
C2T C3T C3T 22.43(13) . 2_665
C1T C3T C3T 85.2(2) 3_565 2_665
C2T C3T C3T 44.6(3) 2_665 2_665
O1T C3T C3T 59.91(13) . 2_665
C5T C3T C3T 71.6 . 2_665
O1T C3T C3T 82.0(2) 3_565 2_665
C4T C3T C3T 43.3(3) . 2_665
C2T C3T C3T 38.9(6) 3_565 3_565
C1T C3T C3T 108.0(5) . 3_565
C4T C3T C3T 62.4(4) 3_565 3_565
C2T C3T C3T 56.6(4) . 3_565
C1T C3T C3T 25.9(2) 3_565 3_565
C2T C3T C3T 25.6(2) 2_665 3_565
O1T C3T C3T 86.8(3) . 3_565
C5T C3T C3T 80.16(13) . 3_565
O1T C3T C3T 51.0(3) 3_565 3_565
C4T C3T C3T 88.4(4) . 3_565
C3T C3T C3T 60.0 2_665 3_565
O1T C4T C1T 83.3 . .
O1T C4T C5T 64.0(4) . 2_665
C1T C4T C5T 117.5(4) . 2_665
O1T C4T C5T 7.9 . .
C1T C4T C5T 84.8 . .
C5T C4T C5T 56.9(5) 2_665 .
O1T C4T C3T 116.9(7) . 2_665
C1T C4T C3T 74.1(4) . 2_665
C5T C4T C3T 76.0(7) 2_665 2_665
C5T C4T C3T 110.1(7) . 2_665
O1T C4T O1T 71.6(4) . 2_665
C1T C4T O1T 108.5(3) . 2_665
C5T C4T O1T 14.18(14) 2_665 2_665
C5T C4T O1T 63.9(4) . 2_665
C3T C4T O1T 62.0(6) 2_665 2_665
O1T C4T C2T 101.2 . .
C1T C4T C2T 46.2 . .
C5T C4T C2T 88.0(2) 2_665 .
C5T C4T C2T 96.9 . .
C3T C4T C2T 28.6(5) 2_665 .
O1T C4T C2T 74.40(12) 2_665 .
O1T C4T C3T 64.4 . .
C1T C4T C3T 23.0 . .
C5T C4T C3T 96.0(5) 2_665 .
C5T C4T C3T 64.2 . .
C3T C4T C3T 74.2(5) 2_665 .
O1T C4T C3T 89.3(4) 2_665 .
C2T C4T C3T 46.4 . .
O1T C4T C1T 100.1(4) . 2_665
C1T C4T C1T 86.6(2) . 2_665
C5T C4T C1T 52.8(4) 2_665 2_665
C5T C4T C1T 92.4(4) . 2_665
C3T C4T C1T 23.2(3) 2_665 2_665
O1T C4T C1T 38.8(3) 2_665 2_665
C2T C4T C1T 41.7(2) . 2_665
C3T C4T C1T 78.1(3) . 2_665
O1T C4T C5T 38.6(3) . 3_565
C1T C4T C5T 89.2(2) . 3_565
C5T C4T C5T 33.1(2) 2_665 3_565
C5T C4T C5T 30.7(3) . 3_565
C3T C4T C5T 82.3(5) 2_665 3_565
O1T C4T C5T 35.09(15) 2_665 3_565
C2T C4T C5T 78.10(9) . 3_565
C3T C4T C5T 66.2(3) . 3_565
C1T C4T C5T 62.3(2) 2_665 3_565
O1T C4T C2T 78.1(3) . 3_565
C1T C4T C2T 33.5(4) . 3_565
C5T C4T C2T 86.1(4) 2_665 3_565
C5T C4T C2T 75.1(3) . 3_565
C3T C4T C2T 51.4(2) 2_665 3_565
O1T C4T C2T 75.5(2) 2_665 3_565
C2T C4T C2T 24.9(4) . 3_565
C3T C4T C2T 23.1(4) . 3_565
C1T C4T C2T 55.91(14) 2_665 3_565
C5T C4T C2T 64.3(4) 3_565 3_565
O1T C5T O1T 137.3(4) . 3_565
O1T C5T C5T 128.8(5) . 3_565
O1T C5T C5T 25.8(2) 3_565 3_565
O1T C5T C5T 75.6(6) . 2_665
O1T C5T C5T 83.5(2) 3_565 2_665
C5T C5T C5T 60.0 3_565 2_665
O1T C5T C4T 128.6(2) . 3_565
O1T C5T C4T 31.0(3) 3_565 3_565
C5T C5T C4T 56.6(4) 3_565 3_565
C5T C5T C4T 110.1(4) 2_665 3_565
O1T C5T C4T 10.1 . .
O1T C5T C4T 129.0(4) 3_565 .
C5T C5T C4T 118.7(5) 3_565 .
C5T C5T C4T 66.5(5) 2_665 .
C4T C5T C4T 126.1(2) 3_565 .
O1T C5T O1T 83.5(5) . 2_665
O1T C5T O1T 69.6(2) 3_565 2_665
C5T C5T O1T 47.84(15) 3_565 2_665
C5T C5T O1T 15.13(15) 2_665 2_665
C4T C5T O1T 95.1(2) 3_565 2_665
C4T C5T O1T 73.6(5) . 2_665
O1T C5T C1T 44.3 . .
O1T C5T C1T 103.87(11) 3_565 .
C5T C5T C1T 114.56(8) 3_565 .
C5T C5T C1T 96.8(3) 2_665 .
C4T C5T C1T 85.0(2) 3_565 .
C4T C5T C1T 45.3 . .
O1T C5T C1T 94.2(2) 2_665 .
O1T C5T C3T 75.5 . .
O1T C5T C3T 76.0(2) 3_565 .
C5T C5T C3T 94.0(2) 3_565 .
C5T C5T C3T 107.53(7) 2_665 .
C4T C5T C3T 53.8(2) 3_565 .
C4T C5T C3T 75.2 . .
O1T C5T C3T 97.67(9) 2_665 .
C1T C5T C3T 31.3 . .
O1T C5T C4T 92.2(4) . 2_665
O1T C5T C4T 55.4(2) 3_565 2_665
C5T C5T C4T 36.7(2) 3_565 2_665
C5T C5T C4T 30.6(3) 2_665 2_665
C4T C5T C4T 79.7(2) 3_565 2_665
C4T C5T C4T 82.1(4) . 2_665
O1T C5T C4T 15.45(12) 2_665 2_665
C1T C5T C4T 91.7(2) . 2_665
C3T C5T C4T 87.62(11) . 2_665
O1V O1V O1V 60.0 3_665 2_655
O1V O1V C3V 154.9(12) 3_665 3_665
O1V O1V C3V 127.6(24) 2_655 3_665
O1V O1V C3V 69.0(19) 3_665 .
O1V O1V C3V 18.3(9) 2_655 .
C3V O1V C3V 112.1(6) 3_665 .
O1V O1V C3V 38.8(19) 3_665 2_655
O1V O1V C3V 94.9(19) 2_655 2_655
C3V O1V C3V 119.4(4) 3_665 2_655
C3V O1V C3V 97.0(5) . 2_655
O1V O1V C5V 133.3(4) 3_665 3_665
O1V O1V C5V 113.9(17) 2_655 3_665
C3V O1V C5V 24.25(7) 3_665 3_665
C3V O1V C5V 96.0(4) . 3_665
C3V O1V C5V 106.03(11) 2_655 3_665
O1V O1V C5V 69.8(15) 3_665 .
O1V O1V C5V 37.4(2) 2_655 .
C3V O1V C5V 102.2(5) 3_665 .
C3V O1V C5V 20.9 . .
C3V O1V C5V 86.6(4) 2_655 .
C5V O1V C5V 81.4(4) 3_665 .
O1V O1V C5V 53.7(14) 3_665 2_655
O1V O1V C5V 97.5(16) 2_655 2_655
C3V O1V C5V 101.7(2) 3_665 2_655
C3V O1V C5V 92.5(4) . 2_655
C3V O1V C5V 22.39(11) 2_655 2_655
C5V O1V C5V 84.75(13) 3_665 2_655
C5V O1V C5V 76.3(3) . 2_655
C2V C1V C2V 96.87(7) 3_665 2_655
C2V C1V C2V 96.3(4) 3_665 .
C2V C1V C2V 93.4(4) 2_655 .
C2V C1V C4V 38.9(6) 3_665 .
C2V C1V C4V 65.3(5) 2_655 .
C2V C1V C4V 118.6 . .
C2V C1V C4V 65.5(8) 3_665 2_655
C2V C1V C4V 117.0(3) 2_655 2_655
C2V C1V C4V 37.7(4) . 2_655
C4V C1V C4V 100.3(3) . 2_655
C2V C1V C4V 117.9(2) 3_665 3_665
C2V C1V C4V 36.7(7) 2_655 3_665
C2V C1V C4V 62.7(4) . 3_665
C4V C1V C4V 98.3(3) . 3_665
C4V C1V C4V 96.93(9) 2_655 3_665
C2V C1V C5V 20.2(5) 3_665 2_655
C2V C1V C5V 92.3(2) 2_655 2_655
C2V C1V C5V 76.8(3) . 2_655
C4V C1V C5V 49.7(3) . 2_655
C4V C1V C5V 50.6(2) 2_655 2_655
C4V C1V C5V 103.1(2) 3_665 2_655
C2V C1V C5V 76.8(5) 3_665 .
C2V C1V C5V 20.7(4) 2_655 .
C2V C1V C5V 90.4 . .
C4V C1V C5V 49.9 . .
C4V C1V C5V 103.2(2) 2_655 .
C4V C1V C5V 48.4(3) 3_665 .
C5V C1V C5V 71.7(3) 2_655 .
C2V C1V C5V 91.4(3) 3_665 3_665
C2V C1V C5V 74.8(6) 2_655 3_665
C2V C1V C5V 19.9(3) . 3_665
C4V C1V C5V 103.4(2) . 3_665
C4V C1V C5V 48.08(14) 2_655 3_665
C4V C1V C5V 48.9(2) 3_665 3_665
C5V C1V C5V 71.21(15) 2_655 3_665
C5V C1V C5V 70.5(3) . 3_665
C5V C2V C4V 110.3(6) 3_665 2_655
C5V C2V C1V 130.4(8) 3_665 .
C4V C2V C1V 83.6(5) 2_655 .
C5V C2V C4V 74.3(8) 3_665 3_665
C4V C2V C4V 140.3(9) 2_655 3_665
C1V C2V C4V 67.0(3) . 3_665
C5V C2V C3V 15.8(2) 3_665 3_665
C4V C2V C3V 95.1(4) 2_655 3_665
C1V C2V C3V 126.5(5) . 3_665
C4V C2V C3V 82.8(5) 3_665 3_665
C5V C2V C2V 89.3(9) 3_665 2_655
C4V C2V C2V 111.7(8) 2_655 2_655
C1V C2V C2V 43.0(3) . 2_655
C4V C2V C2V 29.2(5) 3_665 2_655
C3V C2V C2V 90.9(6) 3_665 2_655
C5V C2V C2V 112.3(7) 3_665 3_665
C4V C2V C2V 52.0(8) 2_655 3_665
C1V C2V C2V 40.4(2) . 3_665
C4V C2V C2V 89.1(5) 3_665 3_665
C3V C2V C2V 99.8(4) 3_665 3_665
C2V C2V C2V 60.0 2_655 3_665
C5V C3V O1V 116.3(3) . 2_655
C5V C3V O1V 110.8 . .
O1V C3V O1V 6.8(4) 2_655 .
C5V C3V C2V 19.5(4) . 2_655
O1V C3V C2V 104.2(6) 2_655 2_655
O1V C3V C2V 97.8(4) . 2_655
C5V C3V O1V 109.4(2) . 3_665
O1V C3V O1V 13.6(8) 2_655 3_665
O1V C3V O1V 16.1(5) . 3_665
C2V C3V O1V 101.2(6) 2_655 3_665
C5V C3V C4V 48.6(2) . 3_665
O1V C3V C4V 90.7(4) 2_655 3_665
O1V C3V C4V 84.0(3) . 3_665
C2V C3V C4V 29.6(4) 2_655 3_665
O1V C3V C4V 94.3(6) 3_665 3_665
C5V C3V C4V 39.4 . .
O1V C3V C4V 88.8(5) 2_655 .
O1V C3V C4V 86.0 . .
C2V C3V C4V 47.6(5) 2_655 .
O1V C3V C4V 77.4(3) 3_665 .
C4V C3V C4V 72.1(3) 3_665 .
C2V C4V C2V 98.8(10) 3_665 2_655
C2V C4V C5V 34.1(2) 3_665 2_655
C2V C4V C5V 104.6(7) 2_655 2_655
C2V C4V C1V 55.9(5) 3_665 .
C2V C4V C1V 51.2(3) 2_655 .
C5V C4V C1V 81.4(4) 2_655 .
C2V C4V C5V 113.1(5) 3_665 .
C2V C4V C5V 34.4(2) 2_655 .
C5V C4V C5V 98.8(4) 2_655 .
C1V C4V C5V 82.2 . .
C2V C4V C3V 55.3(3) 3_665 2_655
C2V C4V C3V 101.9(5) 2_655 2_655
C5V C4V C3V 21.41(8) 2_655 2_655
C1V C4V C3V 95.7(3) . 2_655
C5V C4V C3V 85.0(4) . 2_655
C2V C4V C3V 107.1(4) 3_665 .
C2V C4V C3V 49.62(7) 2_655 .
C5V C4V C3V 85.3(4) 2_655 .
C1V C4V C3V 91.5 . .
C5V C4V C3V 17.7 . .
C3V C4V C3V 69.0(4) 2_655 .
C3V C5V C2V 144.7(7) . 2_655
C3V C5V C4V 110.0(2) . 3_665
C2V C5V C4V 35.6(6) 2_655 3_665
C3V C5V C4V 123.0 . .
C2V C5V C4V 71.3(8) 2_655 .
C4V C5V C4V 98.8(4) 3_665 .
C3V C5V O1V 39.4(4) . 2_655
C2V C5V O1V 114.8(9) 2_655 2_655
C4V C5V O1V 90.9(4) 3_665 2_655
C4V C5V O1V 94.5(5) . 2_655
C3V C5V O1V 48.3 . .
C2V C5V O1V 105.6(6) 2_655 .
C4V C5V O1V 83.6(3) 3_665 .
C4V C5V O1V 89.9 . .
O1V C5V O1V 9.3(3) 2_655 .
C3V C5V O1V 48.2(3) . 3_665
C2V C5V O1V 112.3(9) 2_655 3_665
C4V C5V O1V 94.8(6) 3_665 3_665
C4V C5V O1V 82.3(3) . 3_665
O1V C5V O1V 12.4(5) 2_655 3_665
O1V C5V O1V 12.7(4) . 3_665
C3V C5V C1V 133.2 . .
C2V C5V C1V 30.6(7) 2_655 .
C4V C5V C1V 50.9(4) 3_665 .
C4V C5V C1V 47.9 . .
O1V C5V C1V 94.2(3) 2_655 .
O1V C5V C1V 85.1 . .
O1V C5V C1V 87.6(3) 3_665 .

loop_
_geom_bond_atom_site_label_1
_geom_bond_atom_site_label_2
_geom_bond_distance
_geom_bond_site_symmetry_2
Mn1 C11 2.392(5) 2_665
Mn1 C11 2.392(5) 3_565
Mn1 C11 2.392(5) .
Mn1 C25 2.379(6) 2_665
Mn1 C25 2.379(4) .
Mn1 C25 2.379(4) 3_565
Mn1 C15 2.364(10) 2_665
Mn1 C15 2.364(13) 3_565
Mn1 C15 2.364(6) .
Mn1 C21 2.405(4) 2_665
Mn1 C21 2.405(4) .
Mn1 C21 2.405(4) 3_565
K1 O1S 2.955(9) .
K1 C12 2.96(2) 3_675
K1 C12 2.964(7) .
K1 C12 2.964(11) 2_765
K1 C11 3.015(5) 3_675
K1 C11 3.015(5) .
K1 C11 3.015(5) 2_765
K1 C13 3.20(2) 3_675
K1 C13 3.204(9) 2_765
K1 C13 3.204(7) .
K1 C15 3.280(13) 3_675
K1 C15 3.280(7) .
K2 O2S 2.513(9) .
K2 C24 2.982(6) 3_675
K2 C24 2.982(4) .
K2 C24 2.982(5) 2_765
K2 C25 3.014(6) 3_675
K2 C25 3.014(4) .
K2 C25 3.014(4) 2_765
K2 C23 3.253(4) .
K2 C23 3.253(4) 3_675
K2 C23 3.253(7) 2_765
K2 C21 3.300(4) .
K2 C21 3.300(4) 3_675
C11 C15 1.42 .
C11 C12 1.42 .
C12 C13 1.42 .
C13 C14 1.42 .
C14 C15 1.42 .
C21 C22 1.42 .
C21 C25 1.42 .
C22 C23 1.42 .
C23 C24 1.42 .
C24 C25 1.42 .
O1S C2S 0.664(8) 4_764
O1S C2S 0.704(6) 6_554
O1S C2S 0.645(4) 5_674
O1S C5S 1.325(5) 5_674
O1S C5S 1.371(6) 6_554
O1S C5S 1.401(13) 4_764
O2S C4S 1.406(7) 3_775
O2S C4S 1.42 1_565
O2S C4S 1.348(7) 2_655
O2S C3S 1.495(8) 2_655
O2S C3S 1.583(9) 3_775
O2S C3S 1.52 1_565
C2S O1S 0.664(10) 4_765
C2S C2S 0.759(13) 2_645
C2S C2S 0.759(14) 3_765
C2S C5S 0.97(2) 2_645
C2S C5S 1.05 .
C2S C5S 1.570(12) 3_765
C2S C4S 1.634(5) 2_645
C2S C3S 1.87 .
C2S C3S 1.887(9) 2_645
C2S C4S 1.95 .
C2S C4S 1.965(9) 3_765
C2S K1 3.488(12) 4_765
C3S C4S 1.01 .
C3S C4S 1.04(2) 2_645
C3S C5S 1.32 .
C3S O2S 1.52 1_545
C3S C2S 1.887(9) 3_765
C3S C3S 1.94(2) 2_645
C3S C3S 1.941(13) 3_765
C3S C4S 2.00(2) 3_765
C4S C3S 1.04(2) 3_765
C4S O2S 1.42 1_545
C4S C5S 1.55 .
C4S C4S 1.53(2) 3_765
C4S C4S 1.53(2) 2_645
C4S C2S 1.634(5) 3_765
C4S C5S 1.712(12) 3_765
C4S C2S 1.965(11) 2_645
C4S C3S 2.00(2) 2_645
C5S C2S 0.97(2) 3_765
C5S O1S 1.40(2) 4_765
C5S C2S 1.570(13) 2_645
C5S C4S 1.712(13) 2_645
C5S C5S 1.92(2) 2_645
C5S C5S 1.92(2) 3_765
O1T C5T 0.55 .
O1T C4T 0.70 .
O1T C5T 1.219(10) 2_665
O1T C1T 1.27 .
O1T C5T 1.634(10) 3_565
O1T O1T 1.663(11) 3_565
O1T O1T 1.663(11) 2_665
O1T C4T 1.746(12) 3_565
O1T C3T 1.65 .
O1T C3T 1.840(8) 2_665
C1T C3T 0.90 .
C1T C4T 1.14 .
C1T C2T 1.363(12) 3_565
C1T C2T 1.29 .
C1T C3T 1.557(12) 2_665
C1T C5T 1.60 .
C1T C2T 1.96(2) 2_665
C1T C4T 2.003(11) 3_565
C2T C2T 0.93(2) 3_565
C2T C2T 0.93(2) 2_665
C2T C3T 0.864(11) 2_665
C2T C1T 1.363(11) 2_665
C2T C3T 1.42 .
C2T C3T 1.690(12) 3_565
C2T C1T 1.957(14) 3_565
C2T C4T 1.78 .
C2T C4T 2.161(9) 2_665
C3T C2T 0.864(12) 3_565
C3T C4T 1.416(8) 3_565
C3T C1T 1.557(13) 3_565
C3T C2T 1.690(13) 2_665
C3T C5T 1.70 .
C3T O1T 1.840(7) 3_565
C3T C4T 1.83 .
C3T C3T 1.987(13) 2_665
C3T C3T 1.987(14) 3_565
C4T C5T 1.351(11) 2_665
C4T C5T 1.23 .
C4T C3T 1.416(10) 2_665
C4T O1T 1.746(13) 2_665
C4T C1T 2.003(13) 2_665
C4T C5T 2.120(10) 3_565
C4T C2T 2.161(11) 3_565
C5T O1T 1.219(11) 3_565
C5T C5T 1.234(11) 3_565
C5T C5T 1.234(10) 2_665
C5T C4T 1.351(11) 3_565
C5T O1T 1.634(10) 2_665
C5T C4T 2.120(11) 2_665
O1V O1V 0.404(12) 3_665
O1V O1V 0.404(12) 2_655
O1V C3V 1.073(11) 3_665
O1V C3V 1.45 .
O1V C3V 1.357(13) 2_655
O1V C5V 1.514(7) 3_665
O1V C5V 1.82 .
O1V C5V 1.718(10) 2_655
C1V C2V 1.169(8) 3_665
C1V C2V 1.225(9) 2_655
C1V C2V 1.24 .
C1V C4V 1.41 .
C1V C4V 1.438(9) 2_655
C1V C4V 1.479(10) 3_665
C1V C5V 1.847(9) 2_655
C1V C5V 1.88 .
C1V C5V 1.903(7) 3_665
C2V C5V 0.852(5) 3_665
C2V C4V 0.885(11) 2_655
C2V C4V 1.428(11) 3_665
C2V C3V 1.474(2) 3_665
C2V C2V 1.792(10) 2_655
C2V C2V 1.792(10) 3_665
C3V C5V 0.69 .
C3V O1V 1.073(11) 2_655
C3V C2V 1.474(2) 2_655
C3V O1V 1.357(14) 3_665
C3V C4V 1.786(6) 3_665
C3V C4V 1.92 .
C4V C2V 0.885(12) 3_665
C4V C2V 1.428(12) 2_655
C4V C5V 1.425(10) 2_655
C4V C5V 1.45 .
C4V C3V 1.786(8) 2_655
C5V C2V 0.852(5) 2_655
C5V C4V 1.425(9) 3_665
C5V O1V 1.514(8) 2_655
C5V O1V 1.718(11) 3_665
